data_8103611
loop_
_publ_author_name
'McCauley, J.W.'
'Newnham, R.E.'

_publ_section_title
;
 Structure refinement of a barium mica
;
_journal_name_full
;
Zeitschrift fuer Kristallographie, Kristallgeometrie, Kristallphysik, 
Kristallchemie (-144,1977)
;
_journal_page_first 360
_journal_page_last 367
_journal_volume 137
_journal_year 1973
_chemical_formula_sum 'Al Ba F2 Li Mg2 O10 Si3'
_chemical_name_systematic 'Ba Li Mg2 Al Si3 O10 F2'
_space_group_IT_number 12
_symmetry_space_group_name_Hall '-C 2y'
_symmetry_space_group_name_H-M 'C 1 2/m 1'
_cell_angle_alpha 90
_cell_angle_beta 100.124
_cell_angle_gamma 90
_cell_formula_units_Z 2
_cell_length_a 5.2858
_cell_length_b 9.1575
_cell_length_c 10.0375
_cell_volume 478.297
_citation_journal_id_ASTM ZEKGAX
_cod_data_source_file McCauley_ZEKGAX_1973_1349.cif
_cod_data_source_block Al1Ba1F2Li1Mg2O10Si3
_cod_original_cell_volume 478.2973
_cod_original_formula_sum 'Al1 Ba1 F2 Li1 Mg2 O10 Si3'
_cod_database_code 8103611

loop_
_symmetry_equiv_pos_as_xyz
x,y,z
-x,y,-z
-x,-y,-z
x,-y,z
x+1/2,y+1/2,z
-x+1/2,y+1/2,-z
-x+1/2,-y+1/2,-z
x+1/2,-y+1/2,z

loop_
_atom_site_label
_atom_site_type_symbol
_atom_site_fract_x
_atom_site_fract_y
_atom_site_fract_z
_atom_site_occupancy
_atom_site_U_iso_or_equiv
Ba1 Ba+2 0 0 0 1 0.0
Mg2 Mg+2 0 0.8335 0.5 0.67 0.0
O1 O-2 0.8139 0.2395 0.1609 1 0.0
Mg1 Mg+2 0 0.5 0.5 0.67 0.0
Li1 Li+1 0 0.5 0.5 0.33 0.0
Si1 Si+4 0.5748 0.167 0.225 0.75 0.0
O3 O-2 0.6311 0.1671 0.3874 1 0.0
Al1 Al+3 0.5748 0.167 0.225 0.25 0.0
O2 O-2 0.5235 0 0.1598 1 0.0
F1 F-1 0.1309 0 0.3981 1 0.0
Li2 Li+1 0 0.8335 0.5 0.33 0.0
